data_7131429
loop_
_publ_author_name
'Muang-Non, Phonlakrit'
'Markwell-Heys, Adrian W'
'Doonan, Christian J.'
'White, Nicholas G.'

_publ_section_title
;
 Charge "mis-matched" hydrogen bonded frameworks for cation exchange and
 dye sorption.
;
_journal_issue 27
_journal_name_full 'Chemical communications (Cambridge, England)'
_journal_page_first 4059
_journal_page_last 4062
_journal_paper_doi 10.1039/d3cc00553d
_journal_volume 59
_journal_year 2023
_chemical_compound_source synthesized
_chemical_formula_moiety 'C28 H16 B O8, C29 H32 N8, C16 H36 N'
_chemical_formula_sum 'C73 H84 B N9 O8'
_chemical_formula_weight 1226.34
_space_group_IT_number 14
_space_group_name_Hall '-P 2ybc'
_space_group_name_H-M_alt 'P 1 21/c 1'
_symmetry_cell_setting monoclinic
_symmetry_space_group_name_Hall '-P 2ybc'
_symmetry_space_group_name_H-M 'P 1 21/c 1'
_atom_sites_solution_hydrogens difmap
_atom_sites_solution_primary other
_audit_update_record
;
2023-01-31 deposited with the CCDC.	2023-03-09 downloaded from the CCDC.
;
_cell_angle_alpha 90
_cell_angle_beta 98.23(3)
_cell_angle_gamma 90
_cell_formula_units_Z 4
_cell_length_a 14.476(3)
_cell_length_b 39.955(8)
_cell_length_c 16.910(3)
_cell_measurement_reflns_used 171987
_cell_measurement_temperature 100
_cell_measurement_theta_max 25.4
_cell_measurement_theta_min 1.02
_cell_volume 9680(3)
_computing_cell_refinement 'XDS (Kabsch, 2010)'
_computing_data_collection 'AS QEGUI'
_computing_data_reduction 'XDS (Kabsch, 2010)'
_computing_publication_material 'CRYSTALS (Betteridge et al., 2003)'
_computing_structure_refinement 'CRYSTALS (Betteridge et al., 2003)'
_computing_structure_solution 'SUPERFLIP (Sheldrick, 2015)'
_diffrn_ambient_temperature 100
_diffrn_measured_fraction_theta_full 0.904
_diffrn_measured_fraction_theta_max 0.766
_diffrn_measurement_device_type 'Dectris Eiger 16M'
_diffrn_measurement_method 'Omega Scan'
_diffrn_radiation_monochromator 'Silicon Double Crystal'
_diffrn_radiation_source 'MX2 Beamline Australian Synchrotron'
_diffrn_radiation_type Synchrotron
_diffrn_radiation_wavelength 0.71075
_diffrn_reflns_av_R_equivalents 0.120
_diffrn_reflns_av_unetI/netI 0.120
_diffrn_reflns_limit_h_max 19
_diffrn_reflns_limit_h_min -19
_diffrn_reflns_limit_k_max 53
_diffrn_reflns_limit_k_min -53
_diffrn_reflns_limit_l_max 23
_diffrn_reflns_limit_l_min -23
_diffrn_reflns_number 171987
_diffrn_reflns_theta_full 25.072
_diffrn_reflns_theta_max 25.354
_diffrn_reflns_theta_min 1.019
_diffrn_standards_number 0
_exptl_absorpt_coefficient_mu 0.055
_exptl_crystal_colour colourless
_exptl_crystal_density_diffrn 0.841
_exptl_crystal_density_meas ?
_exptl_crystal_density_method 'not measured'
_exptl_crystal_description block
_exptl_crystal_F_000 2616
_exptl_crystal_recrystallization_method 'Re-crystallisation from solvent: Water'
_exptl_crystal_size_max 0.08
_exptl_crystal_size_mid 0.07
_exptl_crystal_size_min 0.06
_refine_diff_density_max 2.24
_refine_diff_density_min -1.08
_refine_ls_extinction_method None
_refine_ls_goodness_of_fit_ref 0.9102
_refine_ls_hydrogen_treatment constr
_refine_ls_matrix_type full
_refine_ls_number_parameters 883
_refine_ls_number_reflns 16936
_refine_ls_number_restraints 254
_refine_ls_R_factor_all 0.1602
_refine_ls_R_factor_gt 0.1378
_refine_ls_shift/su_max 0.0008506
_refine_ls_shift/su_mean 0.0000399
_refine_ls_structure_factor_coef Fsqd
_refine_ls_weighting_details
;
 Method= Quasi-Unit weights 
 W = 1.0 or 1./4Fsq 
;
_refine_ls_weighting_scheme calc
_refine_ls_wR_factor_all 0.2868
_refine_ls_wR_factor_gt 0.2826
_refine_ls_wR_factor_ref 0.2867
_reflns_limit_h_max 17
_reflns_limit_h_min -19
_reflns_limit_k_max 53
_reflns_limit_k_min 0
_reflns_limit_l_max 23
_reflns_limit_l_min 0
_reflns_number_gt 11899
_reflns_number_total 16936
_reflns_threshold_expression I>2.0\s(I)
_oxford_diffrn_Wilson_B_factor 0.00
_oxford_diffrn_Wilson_scale 0.00
_oxford_refine_ls_scale 0.18604(11)
_cod_data_source_file d3cc00553d2.cif
_cod_data_source_block TBA_1_B
_cod_depositor_comments
;
The following automatic conversions were performed:

data item '_exptl_crystal_density_meas' value 'not measured' was
changed to '?' -- the value is perceived as not measured.

Automatic conversion script
Id: cif_fix_values 7556 2019-12-06 15:28:31Z antanas 

 Adding full bibliography for 7131429--7131437.cif.
;
_cod_original_sg_symbol_H-M 'P 1 21/c 1 '
_cod_database_code 7131429
_oxford_refine_reflns_threshold_expression I>-3.0\s(I)
_refine_ls_r_factor_ref 0.1602
_reflns_number_all 16939
_platon_squeeze_void_probe_radius 1.20

loop_
_symmetry_equiv_pos_as_xyz
x,y,z
-x,-y,-z
-x,y+1/2,-z+1/2
x,-y+1/2,z+1/2

loop_
_atom_site_label
_atom_site_type_symbol
_atom_site_fract_x
_atom_site_fract_y
_atom_site_fract_z
_atom_site_U_iso_or_equiv
_atom_site_occupancy
_atom_site_adp_type
_atom_site_refinement_flags_posn
_atom_site_refinement_flags_adp
_atom_site_refinement_flags_occupancy
_atom_site_disorder_assembly
_atom_site_disorder_group
_atom_site_attached_hydrogens
N1 N 0.0725(4) 0.72521(13) 0.4476(3) 0.0353 1.0000 Uani . . . . . .
N2 N 0.0154(4) 0.75429(12) 0.3332(3) 0.0300 1.0000 Uani . . . . . .
C3 C 0.0610(4) 0.72755(15) 0.3712(4) 0.0295 1.0000 Uani . . . . . .
C4 C 0.0913(4) 0.70070(16) 0.3209(4) 0.0288 1.0000 Uani . . . . . .
C5 C 0.0332(4) 0.68911(16) 0.2538(4) 0.0317 1.0000 Uani . . . . . .
C6 C 0.0623(4) 0.66466(16) 0.2072(4) 0.0309 1.0000 Uani . . . . . .
C7 C 0.1503(4) 0.64973(15) 0.2263(4) 0.0280 1.0000 Uani . U . . . .
C8 C 0.2096(5) 0.66205(16) 0.2928(4) 0.0334 1.0000 Uani . . . . . .
C9 C 0.1796(5) 0.68587(17) 0.3413(4) 0.0350 1.0000 Uani . . . . . .
C10 C 0.1870(4) 0.62577(16) 0.1658(4) 0.0286 1.0000 Uani . U . . . .
N11 N 0.5233(5) 0.54166(16) 0.3806(4) 0.0561 1.0000 Uani . . . . . .
N12 N 0.5238(4) 0.51719(15) 0.2599(4) 0.0503 1.0000 Uani . . . . . .
C13 C 0.4888(5) 0.53830(17) 0.3052(5) 0.0412 1.0000 Uani . . . . . .
C14 C 0.4106(5) 0.56081(15) 0.2694(4) 0.0333 1.0000 Uani . . . . . .
C15 C 0.3420(5) 0.56867(17) 0.3137(4) 0.0426 1.0000 Uani . . . . . .
C16 C 0.2692(5) 0.59076(15) 0.2801(4) 0.0381 1.0000 Uani . . . . . .
C17 C 0.2685(4) 0.60238(14) 0.2041(4) 0.0282 1.0000 Uani . U . . . .
C18 C 0.3376(5) 0.59354(15) 0.1600(4) 0.0319 1.0000 Uani . . . . . .
C19 C 0.4086(4) 0.57159(15) 0.1934(4) 0.0298 1.0000 Uani . . . . . .
N21 N 0.2743(4) 0.72838(13) -0.1206(3) 0.0347 1.0000 Uani . . . . . .
N22 N 0.3408(4) 0.75636(13) -0.0076(3) 0.0343 1.0000 Uani . . . . . .
C23 C 0.2916(4) 0.73064(15) -0.0427(4) 0.0295 1.0000 Uani . . . . . .
C24 C 0.2633(5) 0.70382(17) 0.0085(4) 0.0328 1.0000 Uani . . . . . .
C25 C 0.1780(5) 0.68783(17) -0.0089(4) 0.0335 1.0000 Uani . . . . . .
C26 C 0.1540(5) 0.66272(17) 0.0393(4) 0.0345 1.0000 Uani . . . . . .
C27 C 0.2171(4) 0.65076(15) 0.1055(4) 0.0258 1.0000 Uani . U . . . .
C28 C 0.3024(4) 0.66749(17) 0.1224(4) 0.0320 1.0000 Uani . . . . . .
C29 C 0.3262(5) 0.69272(16) 0.0755(4) 0.0319 1.0000 Uani . . . . . .
N31 N -0.1058(6) 0.5340(2) -0.0726(6) 0.1185 1.0000 Uani D U . . . .
N32 N -0.1389(5) 0.51400(18) 0.0471(7) 0.1181 1.0000 Uani D U . . . .
C33 C -0.0931(6) 0.53350(19) 0.0054(6) 0.0927 1.0000 Uani D U . . . .
C34 C -0.0213(5) 0.55648(18) 0.0496(5) 0.0683 1.0000 Uani D U . . . .
C35 C -0.0289(5) 0.56843(18) 0.1255(6) 0.0711 1.0000 Uani D U . . . .
C36 C 0.0381(5) 0.59068(17) 0.1643(5) 0.0558 1.0000 Uani D U . . . .
C37 C 0.1118(4) 0.60053(15) 0.1263(4) 0.0353 1.0000 Uani D U . . . .
C38 C 0.1205(4) 0.58749(16) 0.0520(4) 0.0398 1.0000 Uani D U . . . .
C39 C 0.0553(4) 0.56524(16) 0.0137(5) 0.0506 1.0000 Uani D U . . . .
O51 O 0.9503(3) 0.69613(11) -0.0744(3) 0.0325 1.0000 Uani . . . . . .
O52 O 0.9710(3) 0.73138(12) 0.0278(3) 0.0394 1.0000 Uani . . . . . .
C53 C 0.9357(4) 0.70467(16) -0.0058(4) 0.0307 1.0000 Uani . . . . . .
C54 C 0.8734(4) 0.68449(15) 0.0375(4) 0.0273 1.0000 Uani . . . . . .
C55 C 0.8476(5) 0.65141(17) 0.0121(4) 0.0322 1.0000 Uani . . . . . .
C56 C 0.7892(5) 0.63343(15) 0.0534(4) 0.0317 1.0000 Uani . . . . . .
C57 C 0.7545(4) 0.64408(16) 0.1219(4) 0.0300 1.0000 Uani . U . . . .
C58 C 0.7845(4) 0.67722(16) 0.1459(4) 0.0332 1.0000 Uani . . . . . .
C59 C 0.8414(4) 0.69568(16) 0.1053(4) 0.0313 1.0000 Uani . . . . . .
B60 B 0.6893(5) 0.62158(19) 0.1718(5) 0.0322 1.0000 Uani . U . . . .
O61 O 0.916(2) 0.5345(8) 0.4727(18) 0.1794 0.5000 Uani D U . . 1 .
O62 O 1.0427(13) 0.5609(3) 0.4338(11) 0.1475 0.5000 Uani D U . . 1 .
C63 C 0.9557(13) 0.5529(5) 0.4264(12) 0.1271 0.5000 Uani D U . . 1 .
C64 C 0.8815(12) 0.5694(5) 0.3677(13) 0.0838 0.5000 Uani D U . . 1 .
C65 C 0.7918(18) 0.5565(8) 0.342(2) 0.0747 0.5000 Uani D U . . 1 .
C66 C 0.7316(17) 0.5722(7) 0.2798(19) 0.0595 0.5000 Uani D U . . 1 .
C67 C 0.7589(4) 0.60191(14) 0.2451(3) 0.0335 1.0000 Uani D U . . . .
C68 C 0.8436(5) 0.61514(15) 0.2780(4) 0.0448 1.0000 Uani D U . . . .
C69 C 0.9067(10) 0.5982(4) 0.3325(12) 0.0607 0.5000 Uani D U . . 1 .
O71 O 0.5508(3) 0.50686(12) -0.1088(3) 0.0515 1.0000 Uani . . . . . .
O72 O 0.4268(4) 0.54056(13) -0.1256(3) 0.0510 1.0000 Uani . . . . . .
C73 C 0.5051(5) 0.53111(19) -0.0885(5) 0.0480 1.0000 Uani D . . . . .
C74 C 0.5476(5) 0.55216(18) -0.0179(4) 0.0409 1.0000 Uani D . . . . .
C75 C 0.5077(5) 0.58345(18) -0.0027(4) 0.0398 1.0000 Uani . . . . . .
C76 C 0.5513(5) 0.60309(17) 0.0592(4) 0.0363 1.0000 Uani . . . . . .
C77 C 0.6329(4) 0.59487(16) 0.1076(4) 0.0289 1.0000 Uani . U . . . .
C78 C 0.6686(5) 0.56269(17) 0.0922(4) 0.0409 1.0000 Uani . . . . . .
C79 C 0.6264(5) 0.54235(17) 0.0324(5) 0.0420 1.0000 Uani . . . . . .
O81 O 0.4024(3) 0.69601(11) 0.3956(3) 0.0329 1.0000 Uani . . . . . .
O82 O 0.3983(3) 0.73401(12) 0.2999(3) 0.0383 1.0000 Uani . . . . . .
C83 C 0.4261(5) 0.70543(17) 0.3306(4) 0.0321 1.0000 Uani . . . . . .
C84 C 0.4878(4) 0.68459(16) 0.2880(4) 0.0297 1.0000 Uani . . . . . .
C85 C 0.5194(4) 0.69457(16) 0.2189(4) 0.0306 1.0000 Uani . . . . . .
C86 C 0.5804(4) 0.67562(16) 0.1825(4) 0.0304 1.0000 Uani . . . . . .
C87 C 0.6145(4) 0.64370(16) 0.2131(4) 0.0297 1.0000 Uani . U . . . .
C88 C 0.5781(5) 0.63416(16) 0.2816(4) 0.0346 1.0000 Uani . . . . . .
C89 C 0.5164(5) 0.65236(17) 0.3190(4) 0.0346 1.0000 Uani . . . . . .
N100 N 0.6709(4) 0.79645(15) 0.2873(4) 0.0437 1.0000 Uani . . . . . .
C101 C 0.5865(5) 0.79893(19) 0.3303(4) 0.0450 1.0000 Uani . . . . . .
C102 C 0.5989(6) 0.8122(2) 0.4138(5) 0.0504 1.0000 Uani . . . . . .
C103 C 0.5087(6) 0.8140(2) 0.4456(5) 0.0531 1.0000 Uani . . . . . .
C104 C 0.4341(6) 0.8361(2) 0.3971(5) 0.0565 1.0000 Uani . . . . . .
C111 C 0.7166(5) 0.83227(19) 0.2835(6) 0.0534 1.0000 Uani . . . . . .
C112 C 0.6535(6) 0.8595(2) 0.2382(6) 0.0633 1.0000 Uani . . . . . .
C113 C 0.7016(7) 0.8940(2) 0.2470(7) 0.0795 1.0000 Uani . . . . . .
C114 C 0.7043(9) 0.9063(2) 0.3293(7) 0.0984 1.0000 Uani . . . . . .
C121 C 0.7471(5) 0.77485(19) 0.3315(5) 0.0471 1.0000 Uani . . . . . .
C122 C 0.7190(5) 0.73840(18) 0.3448(5) 0.0446 1.0000 Uani . . . . . .
C123 C 0.8051(6) 0.7189(2) 0.3818(5) 0.0535 1.0000 Uani . . . . . .
C124 C 0.7807(6) 0.68387(19) 0.4046(6) 0.0584 1.0000 Uani . . . . . .
C131 C 0.6377(5) 0.78411(19) 0.2043(4) 0.0446 1.0000 Uani . . . . . .
C132 C 0.7093(6) 0.7796(2) 0.1478(5) 0.0568 1.0000 Uani . . . . . .
C133 C 0.6648(6) 0.7638(2) 0.0689(5) 0.0537 1.0000 Uani . . . . . .
C134 C 0.5843(6) 0.7821(3) 0.0236(5) 0.0664 1.0000 Uani . . . . . .
C163 C 0.8993(11) 0.5586(4) 0.4631(11) 0.0879 0.5000 Uani D U . . 2 .
O162 O 0.9804(9) 0.5674(3) 0.4933(9) 0.0755 0.5000 Uani D U . . 2 .
O161 O 0.8715(17) 0.5315(6) 0.4914(19) 0.1435 0.5000 Uani D U . . 2 .
C164 C 0.8551(13) 0.5730(4) 0.3840(10) 0.0632 0.5000 Uani D U . . 2 .
C165 C 0.774(2) 0.5578(8) 0.3453(19) 0.0519 0.5000 Uani D U . . 2 .
C166 C 0.7270(13) 0.5721(5) 0.2758(14) 0.0398 0.5000 Uani D U . . 2 .
C169 C 0.8882(11) 0.6022(4) 0.3513(9) 0.0494 0.5000 Uani D U . . 2 .
H51 H -0.0259 0.6987 0.2401 0.0272 1.0000 Uiso R . . . . .
H61 H 0.0229 0.6573 0.1621 0.0273 1.0000 Uiso R . . . . .
H81 H 0.2703 0.6537 0.3052 0.0293 1.0000 Uiso R . . . . .
H91 H 0.2200 0.6928 0.3876 0.0321 1.0000 Uiso R . . . . .
H151 H 0.3418 0.5599 0.3656 0.0430 1.0000 Uiso R . . . . .
H161 H 0.2221 0.5962 0.3099 0.0361 1.0000 Uiso R . . . . .
H181 H 0.3368 0.6015 0.1081 0.0304 1.0000 Uiso R . . . . .
H191 H 0.4545 0.5652 0.1632 0.0291 1.0000 Uiso R . . . . .
H251 H 0.1361 0.6946 -0.0532 0.0299 1.0000 Uiso R . . . . .
H261 H 0.0969 0.6520 0.0283 0.0302 1.0000 Uiso R . . . . .
H281 H 0.3439 0.6613 0.1665 0.0269 1.0000 Uiso R . . . . .
H291 H 0.3834 0.7029 0.0873 0.0303 1.0000 Uiso R . . . . .
H351 H -0.0784 0.5616 0.1511 0.0809 1.0000 Uiso R . . . . .
H361 H 0.0320 0.5987 0.2149 0.0579 1.0000 Uiso R . . . . .
H381 H 0.1715 0.5932 0.0272 0.0400 1.0000 Uiso R . . . . .
H391 H 0.0640 0.5566 -0.0353 0.0529 1.0000 Uiso R . . . . .
H551 H 0.8696 0.6427 -0.0324 0.0301 1.0000 Uiso R . . . . .
H561 H 0.7708 0.6119 0.0349 0.0299 1.0000 Uiso R . . . . .
H581 H 0.7649 0.6860 0.1912 0.0311 1.0000 Uiso R . . . . .
H591 H 0.8581 0.7172 0.1229 0.0289 1.0000 Uiso R . . . . .
H751 H 0.4529 0.5903 -0.0338 0.0366 1.0000 Uiso R . . . . .
H761 H 0.5225 0.6231 0.0681 0.0311 1.0000 Uiso R . . . . .
H781 H 0.7216 0.5551 0.1231 0.0353 1.0000 Uiso R . . . . .
H791 H 0.6520 0.5215 0.0260 0.0401 1.0000 Uiso R . . . . .
H851 H 0.4996 0.7151 0.1975 0.0271 1.0000 Uiso R . . . . .
H861 H 0.6002 0.6834 0.1352 0.0276 1.0000 Uiso R . . . . .
H881 H 0.5959 0.6135 0.3040 0.0332 1.0000 Uiso R . . . . .
H891 H 0.4921 0.6443 0.3638 0.0330 1.0000 Uiso R . . . . .
H1011 H 0.5388 0.8116 0.2985 0.0433 1.0000 Uiso R . . . . .
H1012 H 0.5641 0.7762 0.3320 0.0433 1.0000 Uiso R . . . . .
H1021 H 0.6270 0.8341 0.4147 0.0530 1.0000 Uiso R . . . . .
H1022 H 0.6388 0.7968 0.4473 0.0529 1.0000 Uiso R . . . . .
H1031 H 0.5205 0.8229 0.4997 0.0523 1.0000 Uiso R . . . . .
H1032 H 0.4827 0.7915 0.4468 0.0519 1.0000 Uiso R . . . . .
H1041 H 0.3776 0.8377 0.4210 0.0686 1.0000 Uiso R . . . . .
H1042 H 0.4605 0.8581 0.3938 0.0688 1.0000 Uiso R . . . . .
H1043 H 0.4190 0.8269 0.3447 0.0688 1.0000 Uiso R . . . . .
H1111 H 0.7381 0.8391 0.3378 0.0512 1.0000 Uiso R . . . . .
H1112 H 0.7696 0.8299 0.2552 0.0507 1.0000 Uiso R . . . . .
H1121 H 0.5965 0.8607 0.2630 0.0678 1.0000 Uiso R . . . . .
H1122 H 0.6379 0.8537 0.1817 0.0683 1.0000 Uiso R . . . . .
H1131 H 0.6675 0.9096 0.2107 0.0793 1.0000 Uiso R . . . . .
H1132 H 0.7650 0.8918 0.2341 0.0791 1.0000 Uiso R . . . . .
H1141 H 0.7327 0.9278 0.3315 0.1274 1.0000 Uiso R . . . . .
H1142 H 0.6416 0.9082 0.3418 0.1269 1.0000 Uiso R . . . . .
H1143 H 0.7392 0.8918 0.3676 0.1269 1.0000 Uiso R . . . . .
H1211 H 0.7684 0.7847 0.3823 0.0457 1.0000 Uiso R . . . . .
H1212 H 0.7982 0.7746 0.3017 0.0457 1.0000 Uiso R . . . . .
H1221 H 0.6733 0.7377 0.3811 0.0420 1.0000 Uiso R . . . . .
H1222 H 0.6949 0.7283 0.2941 0.0422 1.0000 Uiso R . . . . .
H1231 H 0.8344 0.7304 0.4300 0.0514 1.0000 Uiso R . . . . .
H1232 H 0.8488 0.7180 0.3433 0.0510 1.0000 Uiso R . . . . .
H1241 H 0.8372 0.6731 0.4275 0.0735 1.0000 Uiso R . . . . .
H1242 H 0.7378 0.6846 0.4432 0.0730 1.0000 Uiso R . . . . .
H1243 H 0.7528 0.6719 0.3575 0.0729 1.0000 Uiso R . . . . .
H1311 H 0.5901 0.7997 0.1804 0.0423 1.0000 Uiso R . . . . .
H1312 H 0.6096 0.7626 0.2095 0.0422 1.0000 Uiso R . . . . .
H1321 H 0.7311 0.8018 0.1362 0.0584 1.0000 Uiso R . . . . .
H1322 H 0.7604 0.7660 0.1729 0.0580 1.0000 Uiso R . . . . .
H1331 H 0.7131 0.7611 0.0347 0.0550 1.0000 Uiso R . . . . .
H1332 H 0.6439 0.7418 0.0832 0.0550 1.0000 Uiso R . . . . .
H1341 H 0.5595 0.7699 -0.0233 0.0912 1.0000 Uiso R . . . . .
H1342 H 0.6038 0.8039 0.0095 0.0908 1.0000 Uiso R . . . . .
H1343 H 0.5372 0.7843 0.0579 0.0911 1.0000 Uiso R . . . . .
H1651 H 0.7464 0.5400 0.3683 0.0430 0.5000 Uiso R . . . 2 .
H1661 H 0.6752 0.5615 0.2480 0.0741 0.5000 Uiso R . . . 2 .
H1691 H 0.9442 0.6109 0.3755 0.0549 0.5000 Uiso R . . . 2 .
H221 H 0.3598 0.7727 -0.0381 0.0321 1.0000 Uiso R . . . . .
H222 H 0.3541 0.7575 0.0460 0.0321 1.0000 Uiso R . . . . .
H211 H 0.2928 0.7445 -0.1520 0.0359 1.0000 Uiso R . . . . .
H212 H 0.2419 0.7107 -0.1428 0.0359 1.0000 Uiso R . . . . .
H21 H -0.0046 0.7709 0.3623 0.0271 1.0000 Uiso R . . . . .
H22 H 0.0063 0.7555 0.2795 0.0271 1.0000 Uiso R . . . . .
H11 H 0.0531 0.7416 0.4780 0.0374 1.0000 Uiso R . . . . .
H12 H 0.1018 0.7071 0.4709 0.0374 1.0000 Uiso R . . . . .
H121 H 0.5716 0.5041 0.2815 0.0449 1.0000 Uiso R . . . . .
H122 H 0.4999 0.5148 0.2081 0.0449 1.0000 Uiso R . . . . .
H111 H 0.4999 0.5571 0.4111 0.0541 1.0000 Uiso R . . . . .
H112 H 0.5710 0.5285 0.4018 0.0541 1.0000 Uiso R . . . . .
H321 H -0.1279 0.5144 0.1008 0.1148 1.0000 Uiso R . . . . .
H322 H -0.1813 0.4997 0.0219 0.1148 1.0000 Uiso R . . . . .
H311 H -0.0715 0.5487 -0.0965 0.1117 1.0000 Uiso R . . . . .
H312 H -0.1468 0.5205 -0.1023 0.1117 1.0000 Uiso R . . . . .
H681 H 0.8612 0.6369 0.2622 0.0527 0.5000 Uiso . . . . 1 .
H682 H 0.8720 0.6325 0.2508 0.0527 0.5000 Uiso . . . . 2 .
H651 H 0.7747 0.5350 0.3588 0.0708 0.5000 Uiso R . . . 1 .
H661 H 0.6722 0.5627 0.2616 0.0712 0.5000 Uiso R . . . 1 .
H691 H 0.9686 0.6065 0.3453 0.0738 0.5000 Uiso R . . . 1 .

loop_
_atom_site_aniso_label
_atom_site_aniso_U_11
_atom_site_aniso_U_22
_atom_site_aniso_U_33
_atom_site_aniso_U_23
_atom_site_aniso_U_13
_atom_site_aniso_U_12
N1 0.043(4) 0.026(3) 0.036(3) -0.002(2) 0.005(3) 0.009(2)
N2 0.029(3) 0.026(3) 0.036(3) -0.006(2) 0.007(2) 0.000(2)
C3 0.024(3) 0.027(3) 0.037(4) -0.006(3) 0.005(3) -0.000(3)
C4 0.022(3) 0.033(3) 0.032(3) -0.001(3) 0.004(3) 0.005(3)
C5 0.021(3) 0.038(4) 0.036(4) -0.001(3) 0.004(3) 0.004(3)
C6 0.024(4) 0.033(3) 0.034(4) -0.007(3) 0.002(3) -0.003(3)
C7 0.026(3) 0.026(3) 0.033(3) 0.001(2) 0.009(3) -0.002(2)
C8 0.029(4) 0.036(4) 0.034(4) 0.004(3) 0.003(3) 0.008(3)
C9 0.035(4) 0.037(4) 0.032(4) -0.009(3) 0.001(3) -0.003(3)
C10 0.017(3) 0.035(3) 0.034(3) -0.001(3) 0.004(3) -0.002(2)
N11 0.076(5) 0.037(4) 0.051(4) 0.004(3) -0.005(4) 0.024(3)
N12 0.044(4) 0.037(3) 0.067(4) -0.008(3) -0.001(3) 0.010(3)
C13 0.041(4) 0.031(4) 0.050(5) -0.004(3) -0.001(4) 0.004(3)
C14 0.036(4) 0.016(3) 0.046(4) -0.007(3) 0.003(3) 0.003(3)
C15 0.054(5) 0.031(4) 0.045(4) 0.008(3) 0.011(4) 0.011(3)
C16 0.044(4) 0.021(3) 0.054(4) 0.006(3) 0.024(4) 0.009(3)
C17 0.028(3) 0.019(3) 0.039(4) -0.004(3) 0.010(3) -0.004(2)
C18 0.033(4) 0.026(3) 0.038(4) -0.010(3) 0.007(3) -0.007(3)
C19 0.022(3) 0.024(3) 0.044(4) -0.007(3) 0.005(3) 0.001(2)
N21 0.044(4) 0.025(3) 0.034(3) 0.006(2) -0.001(3) -0.005(2)
N22 0.037(3) 0.033(3) 0.033(3) 0.005(2) 0.004(3) -0.002(2)
C23 0.026(4) 0.028(3) 0.033(4) 0.004(3) 0.000(3) 0.001(3)
C24 0.030(4) 0.041(4) 0.026(3) -0.000(3) 0.002(3) -0.006(3)
C25 0.025(4) 0.045(4) 0.029(3) 0.002(3) -0.001(3) 0.005(3)
C26 0.023(4) 0.047(4) 0.033(4) -0.006(3) 0.004(3) -0.008(3)
C27 0.016(3) 0.028(3) 0.033(3) -0.005(3) 0.003(3) -0.001(2)
C28 0.021(4) 0.047(4) 0.026(3) 0.001(3) -0.005(3) -0.006(3)
C29 0.027(4) 0.037(4) 0.031(3) -0.004(3) 0.000(3) -0.014(3)
N31 0.073(6) 0.039(4) 0.216(7) -0.035(6) -0.074(7) -0.005(4)
N32 0.033(4) 0.046(4) 0.280(10) -0.073(6) 0.038(6) -0.012(3)
C33 0.024(4) 0.031(4) 0.215(7) -0.054(5) -0.010(5) 0.005(3)
C34 0.021(4) 0.030(4) 0.151(6) -0.034(4) -0.001(4) 0.002(2)
C35 0.039(4) 0.025(4) 0.155(7) -0.024(5) 0.032(5) -0.014(3)
C36 0.041(4) 0.028(4) 0.105(6) -0.015(4) 0.033(4) -0.013(3)
C37 0.021(3) 0.021(3) 0.064(4) -0.006(2) 0.008(2) 0.001(2)
C38 0.021(3) 0.032(4) 0.065(4) -0.015(3) -0.001(3) 0.001(2)
C39 0.023(3) 0.027(4) 0.095(5) -0.021(3) -0.016(3) 0.012(2)
O51 0.033(3) 0.031(2) 0.033(3) 0.0013(19) 0.002(2) -0.0058(19)
O52 0.042(3) 0.040(3) 0.037(3) 0.003(2) 0.008(2) -0.011(2)
C53 0.026(4) 0.035(4) 0.031(4) 0.005(3) 0.002(3) 0.000(3)
C54 0.026(4) 0.026(3) 0.030(3) 0.005(3) 0.006(3) 0.006(3)
C55 0.031(4) 0.039(4) 0.029(3) -0.002(3) 0.010(3) -0.000(3)
C56 0.035(4) 0.021(3) 0.040(4) -0.003(3) 0.008(3) -0.002(3)
C57 0.024(3) 0.032(3) 0.036(3) -0.002(3) 0.008(3) 0.001(3)
C58 0.027(4) 0.035(4) 0.040(4) -0.008(3) 0.012(3) -0.000(3)
C59 0.018(3) 0.030(3) 0.045(4) -0.002(3) 0.001(3) 0.005(3)
B60 0.027(4) 0.038(4) 0.034(4) -0.002(3) 0.012(3) -0.006(3)
O61 0.22(2) 0.23(3) 0.077(14) 0.046(15) -0.018(18) 0.14(2)
O62 0.196(15) 0.046(8) 0.153(15) -0.025(9) -0.136(14) 0.056(10)
C63 0.178(15) 0.102(15) 0.082(14) -0.025(9) -0.048(11) 0.099(13)
C64 0.123(13) 0.045(9) 0.068(11) -0.024(6) -0.038(11) 0.043(8)
C65 0.112(16) 0.034(12) 0.076(15) 0.007(9) 0.007(14) 0.030(10)
C66 0.079(15) 0.040(15) 0.055(17) 0.003(11) -0.005(12) -0.019(11)
C67 0.031(3) 0.035(3) 0.036(3) -0.006(2) 0.009(2) -0.000(2)
C68 0.042(4) 0.038(4) 0.052(4) -0.019(3) -0.002(3) -0.004(3)
C69 0.050(11) 0.057(9) 0.067(12) -0.037(7) -0.019(10) 0.034(8)
O71 0.036(3) 0.040(3) 0.076(4) -0.029(3) -0.000(3) 0.002(2)
O72 0.031(3) 0.051(3) 0.066(4) -0.028(3) -0.007(3) 0.003(2)
C73 0.032(4) 0.049(5) 0.064(5) -0.018(4) 0.008(4) -0.008(3)
C74 0.034(4) 0.039(4) 0.049(4) -0.010(3) 0.005(3) -0.006(3)
C75 0.034(4) 0.041(4) 0.043(4) -0.003(3) 0.002(3) 0.010(3)
C76 0.035(4) 0.034(4) 0.041(4) -0.003(3) 0.007(3) 0.003(3)
C77 0.024(3) 0.031(3) 0.034(3) 0.000(3) 0.009(3) -0.002(3)
C78 0.035(4) 0.037(4) 0.049(4) -0.005(3) -0.002(3) -0.001(3)
C79 0.030(4) 0.030(4) 0.064(5) -0.016(3) 0.000(4) 0.001(3)
O81 0.037(3) 0.031(2) 0.032(2) -0.0007(19) 0.009(2) 0.0007(19)
O82 0.043(3) 0.037(3) 0.035(3) -0.000(2) 0.008(2) 0.004(2)
C83 0.028(4) 0.039(4) 0.028(3) -0.008(3) 0.004(3) -0.008(3)
C84 0.028(4) 0.030(3) 0.032(3) -0.004(3) 0.007(3) -0.007(3)
C85 0.027(4) 0.031(3) 0.034(4) -0.004(3) 0.004(3) -0.006(3)
C86 0.022(3) 0.039(4) 0.030(3) -0.002(3) 0.004(3) -0.007(3)
C87 0.026(3) 0.034(3) 0.029(3) -0.006(3) 0.005(3) -0.009(2)
C88 0.036(4) 0.027(3) 0.041(4) 0.000(3) 0.007(3) -0.004(3)
C89 0.032(4) 0.042(4) 0.032(4) -0.003(3) 0.011(3) -0.007(3)
N100 0.035(4) 0.036(3) 0.060(4) -0.006(3) 0.005(3) -0.012(3)
C101 0.036(4) 0.047(4) 0.052(5) -0.005(4) 0.007(4) -0.018(3)
C102 0.049(5) 0.051(5) 0.048(5) -0.005(4) -0.002(4) -0.005(4)
C103 0.065(6) 0.051(5) 0.044(5) -0.004(4) 0.010(4) -0.004(4)
C104 0.061(6) 0.050(5) 0.063(5) 0.001(4) 0.024(5) 0.009(4)
C111 0.038(5) 0.041(4) 0.080(6) -0.011(4) 0.005(4) -0.017(3)
C112 0.048(6) 0.044(5) 0.093(7) -0.006(5) -0.006(5) -0.011(4)
C113 0.058(7) 0.046(5) 0.126(10) 0.004(6) -0.017(6) -0.004(4)
C114 0.105(10) 0.042(5) 0.135(11) -0.011(6) -0.027(8) -0.015(6)
C121 0.034(4) 0.050(5) 0.054(5) -0.007(4) -0.003(4) -0.005(3)
C122 0.040(4) 0.049(4) 0.045(4) -0.011(3) 0.009(4) -0.011(3)
C123 0.045(5) 0.051(5) 0.064(5) -0.011(4) 0.007(4) -0.011(4)
C124 0.056(6) 0.036(4) 0.081(6) -0.003(4) 0.005(5) 0.011(4)
C131 0.040(5) 0.044(4) 0.050(5) 0.001(3) 0.005(4) -0.001(3)
C132 0.059(6) 0.044(5) 0.070(6) -0.010(4) 0.019(5) -0.005(4)
C133 0.057(6) 0.059(5) 0.044(5) 0.007(4) 0.004(4) 0.012(4)
C134 0.046(6) 0.089(7) 0.064(6) -0.004(5) 0.005(5) 0.010(5)
C163 0.072(11) 0.052(10) 0.119(14) 0.027(9) -0.055(11) -0.007(8)
O162 0.068(8) 0.035(6) 0.108(11) -0.007(7) -0.039(7) 0.001(5)
O161 0.098(16) 0.139(19) 0.17(2) 0.095(18) -0.073(16) -0.057(14)
C164 0.059(10) 0.045(10) 0.076(11) -0.000(8) -0.021(8) 0.005(8)
C165 0.050(10) 0.046(13) 0.055(12) 0.010(9) -0.009(8) 0.003(9)
C166 0.031(10) 0.044(14) 0.045(12) 0.007(10) 0.007(7) 0.010(8)
C169 0.052(11) 0.030(7) 0.060(12) -0.020(7) -0.016(10) 0.008(7)

loop_
_atom_type_symbol
_atom_type_scat_dispersion_real
_atom_type_scat_dispersion_imag
_atom_type_scat_Cromer_Mann_a1
_atom_type_scat_Cromer_Mann_b1
_atom_type_scat_Cromer_Mann_a2
_atom_type_scat_Cromer_Mann_b2
_atom_type_scat_Cromer_Mann_a3
_atom_type_scat_Cromer_Mann_b3
_atom_type_scat_Cromer_Mann_a4
_atom_type_scat_Cromer_Mann_b4
_atom_type_scat_Cromer_Mann_c
_atom_type_scat_source
C 0.0033 0.0016 2.3100 20.8439 1.0200 10.2075 1.5886 0.5687 0.8650 51.6512 0.2156 'International Tables Vol C 4.2.6.8 and 6.1.1.4'
H 0.0000 0.0000 0.4930 10.5109 0.3229 26.1257 0.1402 3.1424 0.0408 57.7998 0.0030 'International Tables Vol C 4.2.6.8 and 6.1.1.4'
B 0.0013 0.0007 2.0545 23.2185 1.3326 1.0210 1.0979 60.3498 0.7068 0.1403 -0.1932 'International Tables Vol C 4.2.6.8 and 6.1.1.4'
N 0.0061 0.0033 12.2126 0.0057 3.1322 9.8933 2.0125 28.9975 1.1663 0.5826 -11.5290 'International Tables Vol C 4.2.6.8 and 6.1.1.4'
O 0.0106 0.0060 3.0485 13.2771 2.2868 5.7011 1.5463 0.3239 0.8670 32.9089 0.2508 'International Tables Vol C 4.2.6.8 and 6.1.1.4'

loop_
_geom_angle_atom_site_label_1
_geom_angle_site_symmetry_1
_geom_angle_atom_site_label_2
_geom_angle_site_symmetry_2
_geom_angle_atom_site_label_3
_geom_angle_site_symmetry_3
_geom_angle
_geom_angle_publ_flag
C3 . N1 . H11 . 121.0 no
C3 . N1 . H12 . 119.0 no
H11 . N1 . H12 . 120.0 no
C3 . N2 . H21 . 119.5 no
C3 . N2 . H22 . 120.5 no
H21 . N2 . H22 . 120.0 no
N2 . C3 . N1 . 121.0(6) yes
N2 . C3 . C4 . 117.5(6) yes
N1 . C3 . C4 . 121.4(6) yes
C3 . C4 . C5 . 121.2(6) yes
C3 . C4 . C9 . 120.0(6) yes
C5 . C4 . C9 . 118.8(6) yes
C4 . C5 . C6 . 120.7(6) yes
C4 . C5 . H51 . 119.4 no
C6 . C5 . H51 . 119.9 no
C5 . C6 . C7 . 121.2(6) yes
C5 . C6 . H61 . 119.8 no
C7 . C6 . H61 . 118.9 no
C6 . C7 . C8 . 117.9(6) yes
C6 . C7 . C10 . 119.8(6) yes
C8 . C7 . C10 . 121.2(5) yes
C7 . C8 . C9 . 121.0(6) yes
C7 . C8 . H81 . 120.1 no
C9 . C8 . H81 . 118.9 no
C4 . C9 . C8 . 120.1(6) yes
C4 . C9 . H91 . 120.8 no
C8 . C9 . H91 . 119.1 no
C7 . C10 . C17 . 113.8(5) yes
C7 . C10 . C27 . 101.2(5) yes
C17 . C10 . C27 . 113.2(5) yes
C7 . C10 . C37 . 113.4(5) yes
C17 . C10 . C37 . 103.2(5) yes
C27 . C10 . C37 . 112.5(5) yes
C13 . N11 . H111 . 120.5 no
C13 . N11 . H112 . 119.5 no
H111 . N11 . H112 . 120.0 no
C13 . N12 . H121 . 118.8 no
C13 . N12 . H122 . 121.2 no
H121 . N12 . H122 . 120.0 no
N11 . C13 . N12 . 121.2(7) yes
N11 . C13 . C14 . 119.4(6) yes
N12 . C13 . C14 . 119.3(7) yes
C13 . C14 . C15 . 118.9(6) yes
C13 . C14 . C19 . 119.0(6) yes
C15 . C14 . C19 . 122.0(6) yes
C14 . C15 . C16 . 118.6(7) yes
C14 . C15 . H151 . 121.6 no
C16 . C15 . H151 . 119.8 no
C15 . C16 . C17 . 119.4(6) yes
C15 . C16 . H161 . 119.0 no
C17 . C16 . H161 . 121.6 no
C10 . C17 . C16 . 119.7(5) yes
C10 . C17 . C18 . 119.3(6) yes
C16 . C17 . C18 . 120.9(6) yes
C17 . C18 . C19 . 119.2(6) yes
C17 . C18 . H181 . 120.8 no
C19 . C18 . H181 . 120.0 no
C18 . C19 . C14 . 119.7(6) yes
C18 . C19 . H191 . 119.3 no
C14 . C19 . H191 . 121.0 no
C23 . N21 . H211 . 120.9 no
C23 . N21 . H212 . 119.1 no
H211 . N21 . H212 . 120.0 no
C23 . N22 . H221 . 119.4 no
C23 . N22 . H222 . 120.6 no
H221 . N22 . H222 . 120.0 no
N22 . C23 . N21 . 120.8(6) yes
N22 . C23 . C24 . 118.2(6) yes
N21 . C23 . C24 . 120.9(6) yes
C23 . C24 . C25 . 121.6(6) yes
C23 . C24 . C29 . 119.8(6) yes
C25 . C24 . C29 . 118.5(6) yes
C24 . C25 . C26 . 120.4(6) yes
C24 . C25 . H251 . 119.7 no
C26 . C25 . H251 . 119.9 no
C25 . C26 . C27 . 121.7(6) yes
C25 . C26 . H261 . 121.0 no
C27 . C26 . H261 . 117.2 no
C10 . C27 . C26 . 122.0(5) yes
C10 . C27 . C28 . 120.1(5) yes
C26 . C27 . C28 . 116.8(6) yes
C27 . C28 . C29 . 121.7(6) yes
C27 . C28 . H281 . 119.6 no
C29 . C28 . H281 . 118.7 no
C24 . C29 . C28 . 120.8(6) yes
C24 . C29 . H291 . 119.3 no
C28 . C29 . H291 . 119.9 no
C33 . N31 . H311 . 117.3 no
C33 . N31 . H312 . 122.7 no
H311 . N31 . H312 . 120.0 no
C33 . N32 . H321 . 120.4 no
C33 . N32 . H322 . 119.6 no
H321 . N32 . H322 . 120.0 no
N31 . C33 . N32 . 123.4(9) yes
N31 . C33 . C34 . 118.7(8) yes
N32 . C33 . C34 . 118.0(9) yes
C33 . C34 . C35 . 122.0(7) yes
C33 . C34 . C39 . 118.5(7) yes
C35 . C34 . C39 . 119.6(6) yes
C34 . C35 . C36 . 120.5(7) yes
C34 . C35 . H351 . 119.9 no
C36 . C35 . H351 . 119.6 no
C35 . C36 . C37 . 119.4(7) yes
C35 . C36 . H361 . 119.8 no
C37 . C36 . H361 . 120.9 no
C10 . C37 . C36 . 121.6(6) yes
C10 . C37 . C38 . 118.9(5) yes
C36 . C37 . C38 . 119.6(6) yes
C37 . C38 . C39 . 121.4(7) yes
C37 . C38 . H381 . 120.0 no
C39 . C38 . H381 . 118.6 no
C38 . C39 . C34 . 119.5(7) yes
C38 . C39 . H391 . 119.2 no
C34 . C39 . H391 . 121.3 no
O52 . C53 . O51 . 121.7(6) yes
O52 . C53 . C54 . 117.9(6) yes
O51 . C53 . C54 . 120.3(6) yes
C53 . C54 . C55 . 120.6(6) yes
C53 . C54 . C59 . 122.6(6) yes
C55 . C54 . C59 . 116.7(6) yes
C54 . C55 . C56 . 119.1(6) yes
C54 . C55 . H551 . 119.2 no
C56 . C55 . H551 . 121.7 no
C55 . C56 . C57 . 125.8(6) yes
C55 . C56 . H561 . 118.3 no
C57 . C56 . H561 . 116.0 no
C56 . C57 . C58 . 112.7(6) yes
C56 . C57 . B60 . 124.7(6) yes
C58 . C57 . B60 . 122.6(6) yes
C57 . C58 . C59 . 122.5(6) yes
C57 . C58 . H581 . 118.1 no
C59 . C58 . H581 . 119.4 no
C54 . C59 . C58 . 123.1(6) yes
C54 . C59 . H591 . 117.8 no
C58 . C59 . H591 . 119.1 no
C57 . B60 . C67 . 108.2(5) yes
C57 . B60 . C77 . 106.5(5) yes
C67 . B60 . C77 . 111.8(5) yes
C57 . B60 . C87 . 113.2(5) yes
C67 . B60 . C87 . 107.6(5) yes
C77 . B60 . C87 . 109.6(5) yes
O62 . C63 . O61 . 127.5(19) yes
O62 . C63 . C64 . 123.5(13) yes
O61 . C63 . C64 . 108.2(16) yes
C63 . C64 . C65 . 125.9(10) yes
C63 . C64 . C69 . 116.4(8) yes
C65 . C64 . C69 . 117.5(6) yes
C64 . C65 . C66 . 121.0(7) yes
C64 . C65 . H651 . 120.3 no
C66 . C65 . H651 . 117.9 no
C65 . C66 . C67 . 120.3(7) yes
C65 . C66 . H661 . 119.8 no
C67 . C66 . H661 . 119.8 no
B60 . C67 . C68 . 121.6(5) yes
C68 . C69 . C64 . 120.7(7) yes
C68 . C69 . H691 . 119.6 no
C64 . C69 . H691 . 119.6 no
O72 . C73 . O71 . 124.3(6) yes
O72 . C73 . C74 . 117.2(6) yes
O71 . C73 . C74 . 118.4(7) yes
C73 . C74 . C75 . 120.2(7) yes
C73 . C74 . C79 . 122.3(7) yes
C75 . C74 . C79 . 117.5(6) yes
C74 . C75 . C76 . 118.9(7) yes
C74 . C75 . H751 . 119.7 no
C76 . C75 . H751 . 121.3 no
C75 . C76 . C77 . 125.0(6) yes
C75 . C76 . H761 . 116.5 no
C77 . C76 . H761 . 118.6 no
B60 . C77 . C76 . 122.5(6) yes
B60 . C77 . C78 . 123.0(6) yes
C76 . C77 . C78 . 114.2(6) yes
C77 . C78 . C79 . 122.3(7) yes
C77 . C78 . H781 . 119.5 no
C79 . C78 . H781 . 118.2 no
C74 . C79 . C78 . 121.9(7) yes
C74 . C79 . H791 . 119.6 no
C78 . C79 . H791 . 118.5 no
O82 . C83 . O81 . 120.5(6) yes
O82 . C83 . C84 . 118.4(6) yes
O81 . C83 . C84 . 121.1(6) yes
C83 . C84 . C85 . 123.2(6) yes
C83 . C84 . C89 . 119.4(6) yes
C85 . C84 . C89 . 117.3(6) yes
C84 . C85 . C86 . 122.4(6) yes
C84 . C85 . H851 . 117.8 no
C86 . C85 . H851 . 119.8 no
C85 . C86 . C87 . 122.5(6) yes
C85 . C86 . H861 . 119.6 no
C87 . C86 . H861 . 117.9 no
B60 . C87 . C86 . 122.8(6) yes
B60 . C87 . C88 . 124.1(6) yes
C86 . C87 . C88 . 113.0(6) yes
C87 . C88 . C89 . 125.9(6) yes
C87 . C88 . H881 . 117.8 no
C89 . C88 . H881 . 116.3 no
C84 . C89 . C88 . 118.8(6) yes
C84 . C89 . H891 . 118.9 no
C88 . C89 . H891 . 122.3 no
C101 . N100 . C111 . 109.4(6) yes
C101 . N100 . C121 . 112.5(6) yes
C111 . N100 . C121 . 104.9(5) yes
C101 . N100 . C131 . 107.3(6) yes
C111 . N100 . C131 . 109.8(6) yes
C121 . N100 . C131 . 112.8(6) yes
N100 . C101 . C102 . 118.7(6) yes
N100 . C101 . H1011 . 109.4 no
C102 . C101 . H1011 . 108.8 no
N100 . C101 . H1012 . 104.6 no
C102 . C101 . H1012 . 107.4 no
H1011 . C101 . H1012 . 107.3 no
C101 . C102 . C103 . 111.5(7) yes
C101 . C102 . H1021 . 109.2 no
C103 . C102 . H1021 . 109.9 no
C101 . C102 . H1022 . 108.0 no
C103 . C102 . H1022 . 107.6 no
H1021 . C102 . H1022 . 110.6 no
C102 . C103 . C104 . 115.0(7) yes
C102 . C103 . H1031 . 108.3 no
C104 . C103 . H1031 . 108.0 no
C102 . C103 . H1032 . 108.8 no
C104 . C103 . H1032 . 107.3 no
H1031 . C103 . H1032 . 109.2 no
C103 . C104 . H1041 . 112.8 no
C103 . C104 . H1042 . 107.5 no
H1041 . C104 . H1042 . 109.4 no
C103 . C104 . H1043 . 108.9 no
H1041 . C104 . H1043 . 108.5 no
H1042 . C104 . H1043 . 109.7 no
N100 . C111 . C112 . 115.8(6) yes
N100 . C111 . H1111 . 107.3 no
C112 . C111 . H1111 . 111.0 no
N100 . C111 . H1112 . 107.3 no
C112 . C111 . H1112 . 106.1 no
H1111 . C111 . H1112 . 109.2 no
C111 . C112 . C113 . 110.7(7) yes
C111 . C112 . H1121 . 107.0 no
C113 . C112 . H1121 . 108.3 no
C111 . C112 . H1122 . 110.6 no
C113 . C112 . H1122 . 110.3 no
H1121 . C112 . H1122 . 109.8 no
C112 . C113 . C114 . 109.9(9) yes
C112 . C113 . H1131 . 109.4 no
C114 . C113 . H1131 . 109.4 no
C112 . C113 . H1132 . 108.8 no
C114 . C113 . H1132 . 110.1 no
H1131 . C113 . H1132 . 109.3 no
C113 . C114 . H1141 . 106.8 no
C113 . C114 . H1142 . 109.6 no
H1141 . C114 . H1142 . 109.7 no
C113 . C114 . H1143 . 112.3 no
H1141 . C114 . H1143 . 109.7 no
H1142 . C114 . H1143 . 108.8 no
N100 . C121 . C122 . 115.1(6) yes
N100 . C121 . H1211 . 109.1 no
C122 . C121 . H1211 . 108.5 no
N100 . C121 . H1212 . 108.1 no
C122 . C121 . H1212 . 108.1 no
H1211 . C121 . H1212 . 107.8 no
C121 . C122 . C123 . 109.1(6) yes
C121 . C122 . H1221 . 109.8 no
C123 . C122 . H1221 . 108.6 no
C121 . C122 . H1222 . 109.5 no
C123 . C122 . H1222 . 108.8 no
H1221 . C122 . H1222 . 111.1 no
C122 . C123 . C124 . 111.8(7) yes
C122 . C123 . H1231 . 109.5 no
C124 . C123 . H1231 . 108.2 no
C122 . C123 . H1232 . 108.4 no
C124 . C123 . H1232 . 109.6 no
H1231 . C123 . H1232 . 109.3 no
C123 . C124 . H1241 . 107.6 no
C123 . C124 . H1242 . 109.9 no
H1241 . C124 . H1242 . 109.6 no
C123 . C124 . H1243 . 109.7 no
H1241 . C124 . H1243 . 110.0 no
H1242 . C124 . H1243 . 109.9 no
N100 . C131 . C132 . 118.2(7) yes
N100 . C131 . H1311 . 106.9 no
C132 . C131 . H1311 . 108.8 no
N100 . C131 . H1312 . 106.9 no
C132 . C131 . H1312 . 106.7 no
H1311 . C131 . H1312 . 109.1 no
C131 . C132 . C133 . 111.0(7) yes
C131 . C132 . H1321 . 106.8 no
C133 . C132 . H1321 . 108.0 no
C131 . C132 . H1322 . 109.8 no
C133 . C132 . H1322 . 110.6 no
H1321 . C132 . H1322 . 110.5 no
C132 . C133 . C134 . 116.4(7) yes
C132 . C133 . H1331 . 108.3 no
C134 . C133 . H1331 . 108.9 no
C132 . C133 . H1332 . 105.2 no
C134 . C133 . H1332 . 108.9 no
H1331 . C133 . H1332 . 108.9 no
C133 . C134 . H1341 . 110.4 no
C133 . C134 . H1342 . 109.7 no
H1341 . C134 . H1342 . 110.3 no
C133 . C134 . H1343 . 107.8 no
H1341 . C134 . H1343 . 109.4 no
H1342 . C134 . H1343 . 109.2 no
O162 . C163 . O161 . 114.4(15) yes
O162 . C163 . C164 . 120.1(12) yes
O161 . C163 . C164 . 122.7(14) yes
C163 . C164 . C165 . 118.0(9) yes
C163 . C164 . C169 . 122.7(7) yes
C165 . C164 . C169 . 119.1(6) yes
C164 . C165 . C166 . 119.7(7) yes
C164 . C165 . H1651 . 121.5 no
C166 . C165 . H1651 . 118.3 no
C67 . C166 . C165 . 120.8(7) yes
C67 . C166 . H1661 . 119.0 no
C165 . C166 . H1661 . 120.1 no
C68 . C169 . C164 . 120.8(7) yes
C68 . C169 . H1691 . 120.8 no
C164 . C169 . H1691 . 117.9 no

loop_
_geom_bond_atom_site_label_1
_geom_bond_site_symmetry_1
_geom_bond_atom_site_label_2
_geom_bond_site_symmetry_2
_geom_bond_distance
_geom_bond_publ_flag
N1 . C3 . 1.283(8) yes
N1 . H11 . 0.900 no
N1 . H12 . 0.900 no
N2 . C3 . 1.367(8) yes
N2 . H21 . 0.900 no
N2 . H22 . 0.900 no
C3 . C4 . 1.474(8) yes
C4 . C5 . 1.392(9) yes
C4 . C9 . 1.407(9) yes
C5 . C6 . 1.360(9) yes
C5 . H51 . 0.936 no
C6 . C7 . 1.402(9) yes
C6 . H61 . 0.933 no
C7 . C8 . 1.402(9) yes
C7 . C10 . 1.551(8) yes
C8 . C9 . 1.367(9) yes
C8 . H81 . 0.936 no
C9 . H91 . 0.948 no
C10 . C17 . 1.570(9) yes
C10 . C27 . 1.534(8) yes
C10 . C37 . 1.562(8) yes
N11 . C13 . 1.308(9) yes
N11 . H111 . 0.900 no
N11 . H112 . 0.900 no
N12 . C13 . 1.290(9) yes
N12 . H121 . 0.900 no
N12 . H122 . 0.900 no
C13 . C14 . 1.504(9) yes
C14 . C15 . 1.363(9) yes
C14 . C19 . 1.352(9) yes
C15 . C16 . 1.429(9) yes
C15 . H151 . 0.945 no
C16 . C17 . 1.365(9) yes
C16 . H161 . 0.929 no
C17 . C18 . 1.376(9) yes
C18 . C19 . 1.407(9) yes
C18 . H181 . 0.931 no
C19 . H191 . 0.931 no
N21 . C23 . 1.308(8) yes
N21 . H211 . 0.900 no
N21 . H212 . 0.900 no
N22 . C23 . 1.340(8) yes
N22 . H221 . 0.900 no
N22 . H222 . 0.900 no
C23 . C24 . 1.473(9) yes
C24 . C25 . 1.384(9) yes
C24 . C29 . 1.419(9) yes
C25 . C26 . 1.369(9) yes
C25 . H251 . 0.933 no
C26 . C27 . 1.422(9) yes
C26 . H261 . 0.924 no
C27 . C28 . 1.398(8) yes
C28 . C29 . 1.357(9) yes
C28 . H281 . 0.920 no
C29 . H291 . 0.919 no
N31 . C33 . 1.305(8) yes
N31 . H311 . 0.900 no
N31 . H312 . 0.900 no
N32 . C33 . 1.295(8) yes
N32 . H321 . 0.900 no
N32 . H322 . 0.900 no
C33 . C34 . 1.503(7) yes
C34 . C35 . 1.389(8) yes
C34 . C39 . 1.383(7) yes
C35 . C36 . 1.407(7) yes
C35 . H351 . 0.929 no
C36 . C37 . 1.379(7) yes
C36 . H361 . 0.929 no
C37 . C38 . 1.383(7) yes
C38 . C39 . 1.387(7) yes
C38 . H381 . 0.928 no
C39 . H391 . 0.924 no
O51 . C53 . 1.256(7) yes
O52 . C53 . 1.280(8) yes
C53 . C54 . 1.479(8) yes
C54 . C55 . 1.423(9) yes
C54 . C59 . 1.371(9) yes
C55 . C56 . 1.374(9) yes
C55 . H551 . 0.927 no
C56 . C57 . 1.393(9) yes
C56 . H561 . 0.943 no
C57 . C58 . 1.434(9) yes
C57 . B60 . 1.624(9) yes
C58 . C59 . 1.363(9) yes
C58 . H581 . 0.924 no
C59 . H591 . 0.931 no
B60 . C67 . 1.676(10) yes
B60 . C77 . 1.653(10) yes
B60 . C87 . 1.631(10) yes
O61 . C63 . 1.272(10) yes
O62 . C63 . 1.289(9) yes
C63 . C64 . 1.504(9) yes
C64 . C65 . 1.407(9) yes
C64 . C69 . 1.371(9) yes
C65 . C66 . 1.410(9) yes
C65 . H651 . 0.950 no
C66 . C67 . 1.404(9) yes
C66 . H661 . 0.950 no
C67 . C68 . 1.378(7) yes
C69 . H691 . 0.950 no
O71 . C73 . 1.249(9) yes
O72 . C73 . 1.272(9) yes
C73 . C74 . 1.517(7) yes
C74 . C75 . 1.416(10) yes
C74 . C79 . 1.379(10) yes
C75 . C76 . 1.385(10) yes
C75 . H751 . 0.929 no
C76 . C77 . 1.376(9) yes
C76 . H761 . 0.924 no
C77 . C78 . 1.423(9) yes
C78 . C79 . 1.371(10) yes
C78 . H781 . 0.916 no
C79 . H791 . 0.925 no
O81 . C83 . 1.255(7) yes
O82 . C83 . 1.295(8) yes
C83 . C84 . 1.481(9) yes
C84 . C85 . 1.374(8) yes
C84 . C89 . 1.429(9) yes
C85 . C86 . 1.373(9) yes
C85 . H851 . 0.926 no
C86 . C87 . 1.437(9) yes
C86 . H861 . 0.939 no
C87 . C88 . 1.392(9) yes
C88 . C89 . 1.375(9) yes
C88 . H881 . 0.927 no
C89 . H891 . 0.937 no
N100 . C101 . 1.512(9) yes
N100 . C111 . 1.582(9) yes
N100 . C121 . 1.511(9) yes
N100 . C131 . 1.501(9) yes
C101 . C102 . 1.496(10) yes
C101 . H1011 . 0.957 no
C101 . H1012 . 0.966 no
C102 . C103 . 1.483(11) yes
C102 . H1021 . 0.963 no
C102 . H1022 . 0.969 no
C103 . C104 . 1.537(11) yes
C103 . H1031 . 0.972 no
C103 . H1032 . 0.979 no
C104 . H1041 . 0.965 no
C104 . H1042 . 0.960 no
C104 . H1043 . 0.956 no
C111 . C112 . 1.552(12) yes
C111 . H1111 . 0.965 no
C111 . H1112 . 0.966 no
C112 . C113 . 1.543(11) yes
C112 . H1121 . 0.978 no
C112 . H1122 . 0.978 no
C113 . C114 . 1.471(15) yes
C113 . H1131 . 0.960 no
C113 . H1132 . 0.978 no
C114 . H1141 . 0.953 no
C114 . H1142 . 0.964 no
C114 . H1143 . 0.956 no
C121 . C122 . 1.537(10) yes
C121 . H1211 . 0.956 no
C121 . H1212 . 0.953 no
C122 . C123 . 1.527(11) yes
C122 . H1221 . 0.966 no
C122 . H1222 . 0.965 no
C123 . C124 . 1.506(11) yes
C123 . H1231 . 0.978 no
C123 . H1232 . 0.972 no
C124 . H1241 . 0.956 no
C124 . H1242 . 0.964 no
C124 . H1243 . 0.966 no
C131 . C132 . 1.518(10) yes
C131 . H1311 . 0.972 no
C131 . H1312 . 0.959 no
C132 . C133 . 1.531(11) yes
C132 . H1321 . 0.971 no
C132 . H1322 . 0.967 no
C133 . C134 . 1.492(11) yes
C133 . H1331 . 0.975 no
C133 . H1332 . 0.972 no
C134 . H1341 . 0.956 no
C134 . H1342 . 0.958 no
C134 . H1343 . 0.959 no
C163 . O162 . 1.262(9) yes
C163 . O161 . 1.270(9) yes
C163 . C164 . 1.513(9) yes
C164 . C165 . 1.393(9) yes
C164 . C169 . 1.404(9) yes
C165 . C166 . 1.395(9) yes
C165 . H1651 . 0.931 no
C166 . H1661 . 0.929 no
C169 . H1691 . 0.924 no

loop_
_geom_hbond_atom_site_label_D
_geom_hbond_site_symmetry_D
_geom_hbond_atom_site_label_H
_geom_hbond_site_symmetry_H
_geom_hbond_atom_site_label_A
_geom_hbond_site_symmetry_A
_geom_hbond_angle_DHA
_geom_hbond_distance_DH
_geom_hbond_distance_HA
_geom_hbond_distance_DA
_geom_hbond_publ_flag
N22 . H221 . O81 4_564 176 0.90 1.84 2.742(13) yes
N21 . H211 . O82 4_564 148 0.90 2.02 2.825(13) yes
N2 . H21 . O51 4_465 177 0.90 1.87 2.771(13) yes
N1 . H11 . O52 4_465 159 0.90 1.89 2.752(13) yes
N12 . H122 . O71 2_665 160 0.90 1.94 2.798(13) yes

loop_
_platon_squeeze_void_nr
_platon_squeeze_void_average_x
_platon_squeeze_void_average_y
_platon_squeeze_void_average_z
_platon_squeeze_void_volume
_platon_squeeze_void_count_electrons
_platon_squeeze_void_content
1 -0.045 0.000 0.022 1843 617 ' '
2 -0.012 0.500 0.477 1843 616 ' '
